data_2233913
loop_
_publ_author_name
'Starosta, Wojciech'
'Leciejewicz, Janusz'

_publ_section_title
;
 Bis(hydrazin-1-ium)
 bis(\m~2~-pyridazine-3,6-dicarboxylato)bis(aqualithiate)
 octaaquabis(\m~3~-pyridazine-3,6-dicarboxylato)tetralithium
;
_journal_coeditor_code KP2385
_journal_issue 3
_journal_name_full 'Acta Crystallographica Section E'
_journal_page_first m324
_journal_page_last m325
_journal_paper_doi 10.1107/S1600536812007192
_journal_volume 68
_journal_year 2012
_chemical_formula_iupac '(N2 H5)2 [Li2 (C6 H2 N2 O4)2 (H2 O)2] , [Li4 (C6 H2 N2 O4)2 (H2 O)8]'
_chemical_formula_moiety '2(H5 N2 +), C12 H8 Li2 N4 O10 2-, C12 H20 Li4 N4 O16'
_chemical_formula_sum 'C24 H38 Li6 N12 O26'
_chemical_formula_weight 952.30
_chemical_name_systematic
;
Bis(hydrazin-1-ium) bis(\m~2~-pyridazine-3,6-dicarboxylato)bis(aqualithiate)
octaaquabis(\m~3~-pyridazine-3,6-dicarboxylato)tetralithium
;
_space_group_IT_number 2
_symmetry_cell_setting triclinic
_symmetry_space_group_name_Hall '-P 1'
_symmetry_space_group_name_H-M 'P -1'
_atom_sites_solution_hydrogens geom
_atom_sites_solution_primary direct
_atom_sites_solution_secondary difmap
_audit_creation_method SHELXL97
_cell_angle_alpha 86.40(3)
_cell_angle_beta 87.68(3)
_cell_angle_gamma 61.49(3)
_cell_formula_units_Z 1
_cell_length_a 7.0999(14)
_cell_length_b 7.2390(14)
_cell_length_c 22.608(5)
_cell_measurement_reflns_used 25
_cell_measurement_temperature 293(2)
_cell_measurement_theta_max 15
_cell_measurement_theta_min 6
_cell_volume 1019.0(5)
_computing_cell_refinement 'KM-4 Software (Kuma, 1996)'
_computing_data_collection 'KM-4 Software (Kuma, 1996)'
_computing_data_reduction 'DATAPROC (Kuma, 2001)'
_computing_molecular_graphics 'SHELXTL (Sheldrick, 2008)'
_computing_publication_material 'SHELXTL (Sheldrick, 2008)'
_computing_structure_refinement 'SHELXL97 (Sheldrick, 2008)'
_computing_structure_solution 'SHELXS97 (Sheldrick, 2008)'
_diffrn_ambient_temperature 293(2)
_diffrn_measured_fraction_theta_full 0.996
_diffrn_measured_fraction_theta_max 0.848
_diffrn_measurement_device_type 'Kuma KM-4 four-circle'
_diffrn_measurement_method 'profile data from \w/2\q scans'
_diffrn_radiation_monochromator graphite
_diffrn_radiation_source 'fine-focus sealed tube'
_diffrn_radiation_type MoK\a
_diffrn_radiation_wavelength 0.71073
_diffrn_reflns_av_R_equivalents 0.0898
_diffrn_reflns_av_sigmaI/netI 0.0422
_diffrn_reflns_limit_h_max 9
_diffrn_reflns_limit_h_min -10
_diffrn_reflns_limit_k_max 10
_diffrn_reflns_limit_k_min -9
_diffrn_reflns_limit_l_max 0
_diffrn_reflns_limit_l_min -31
_diffrn_reflns_number 5515
_diffrn_reflns_theta_full 25.00
_diffrn_reflns_theta_max 30.06
_diffrn_reflns_theta_min 1.81
_diffrn_standards_decay_% 5.81
_diffrn_standards_interval_count 200
_diffrn_standards_number 3
_exptl_absorpt_coefficient_mu 0.137
_exptl_absorpt_correction_T_max 0.9851
_exptl_absorpt_correction_T_min 0.9701
_exptl_absorpt_correction_type analytical
_exptl_absorpt_process_details '(CrysAlis RED; Oxford Diffraction, 2008)'
_exptl_crystal_colour colourless
_exptl_crystal_density_diffrn 1.552
_exptl_crystal_density_method 'not measured'
_exptl_crystal_description block
_exptl_crystal_F_000 492
_exptl_crystal_size_max 0.722
_exptl_crystal_size_mid 0.346
_exptl_crystal_size_min 0.106
_refine_diff_density_max 0.628
_refine_diff_density_min -0.413
_refine_ls_extinction_method none
_refine_ls_goodness_of_fit_ref 1.046
_refine_ls_hydrogen_treatment refall
_refine_ls_matrix_type full
_refine_ls_number_parameters 383
_refine_ls_number_reflns 5058
_refine_ls_number_restraints 0
_refine_ls_restrained_S_all 1.046
_refine_ls_R_factor_all 0.0979
_refine_ls_R_factor_gt 0.0539
_refine_ls_shift/su_max 0.000
_refine_ls_shift/su_mean 0.000
_refine_ls_structure_factor_coef Fsqd
_refine_ls_weighting_details 'calc w = 1/[\s^2^(Fo^2^)+(0.1491P)^2^+0.1309P] where P=(Fo^2^+2Fc^2^)/3'
_refine_ls_weighting_scheme calc
_refine_ls_wR_factor_gt 0.1568
_refine_ls_wR_factor_ref 0.2038
_reflns_number_gt 3362
_reflns_number_total 5058
_reflns_threshold_expression I>2\s(I)
_cod_data_source_file kp2385.cif
_cod_data_source_block I
_cod_original_cell_volume 1018.9(3)
_cod_database_code 2233913
_cod_database_fobs_code 2233913

loop_
_symmetry_equiv_pos_as_xyz
'x, y, z'
'-x, -y, -z'

loop_
_atom_site_type_symbol
_atom_site_label
_atom_site_fract_x
_atom_site_fract_y
_atom_site_fract_z
_atom_site_U_iso_or_equiv
_atom_site_adp_type
_atom_site_calc_flag
_atom_site_occupancy
_atom_site_symmetry_multiplicity
O O21 0.0159(3) 0.2157(2) 0.13963(7) 0.0274(4) Uani d 1 1
N N22 0.1040(3) 0.2333(3) 0.02543(8) 0.0215(4) Uani d 1 1
O O23 0.4250(3) -0.0353(3) -0.15562(7) 0.0304(4) Uani d 1 1
O O3 -0.1383(3) 0.5109(3) 0.25070(8) 0.0318(4) Uani d 1 1
O O25 0.2519(3) 0.4707(3) 0.11076(8) 0.0336(4) Uani d 1 1
N N21 0.1517(3) 0.2519(3) -0.03187(8) 0.0220(4) Uani d 1 1
C C26 0.2698(3) 0.0806(3) -0.06167(9) 0.0203(4) Uani d 1 1
O O22 0.1593(3) -0.1328(2) 0.14161(7) 0.0349(4) Uani d 1 1
O O24 0.2395(3) 0.3096(3) -0.14339(7) 0.0375(4) Uani d 1 1
O O2 -0.1801(3) 0.0810(3) 0.24722(9) 0.0345(4) Uani d 1 1
O O1 0.2959(3) 0.0402(3) 0.24937(9) 0.0383(4) Uani d 1 1
C C23 0.1751(3) 0.0428(3) 0.05183(9) 0.0202(4) Uani d 1 1
C C28 0.1110(3) 0.0413(3) 0.11678(9) 0.0211(4) Uani d 1 1
C C27 0.3165(3) 0.1207(3) -0.12582(10) 0.0233(4) Uani d 1 1
C C25 0.3482(4) -0.1221(3) -0.03609(10) 0.0274(5) Uani d 1 1
C C24 0.2987(4) -0.1410(3) 0.02252(10) 0.0281(5) Uani d 1 1
Li Li2 -0.0167(6) 0.4703(6) 0.09159(18) 0.0287(8) Uani d 1 1
Li Li3 -0.0032(6) 0.2106(6) 0.22601(19) 0.0316(8) Uani d 1 1
H H251 0.322(5) 0.391(5) 0.1328(14) 0.037(8) Uiso d 1 1
H H252 0.240(6) 0.591(6) 0.1232(16) 0.062(11) Uiso d 1 1
O O14 0.5966(3) 0.5737(3) 0.35267(7) 0.0347(4) Uani d 1 1
O O11 0.2464(3) 0.9984(3) 0.63816(7) 0.0324(4) Uani d 1 1
N N12 0.2675(3) 0.8464(3) 0.47199(8) 0.0219(4) Uani d 1 1
O O13 0.2417(2) 0.7613(3) 0.36274(7) 0.0335(4) Uani d 1 1
O O12 0.6015(3) 0.8204(3) 0.64806(8) 0.0380(5) Uani d 1 1
N N11 0.2686(3) 0.8936(3) 0.52789(8) 0.0225(4) Uani d 1 1
C C18 0.4299(3) 0.6839(3) 0.38075(9) 0.0224(4) Uani d 1 1
C C13 0.4527(3) 0.7290(3) 0.44400(9) 0.0207(4) Uani d 1 1
O O15 -0.0044(3) 1.2454(3) 0.38668(10) 0.0399(5) Uani d 1 1
C C16 0.4544(3) 0.8219(3) 0.55577(9) 0.0215(4) Uani d 1 1
C C17 0.4323(3) 0.8865(4) 0.61943(9) 0.0243(4) Uani d 1 1
C C14 0.6502(3) 0.6519(4) 0.47109(11) 0.0291(5) Uani d 1 1
C C15 0.6512(3) 0.6996(4) 0.52851(11) 0.0303(5) Uani d 1 1
Li Li1 -0.0007(6) 0.9775(6) 0.40901(18) 0.0282(8) Uani d 1 1
N N1 0.1858(3) 0.6592(3) 0.25346(9) 0.0293(4) Uani d 1 1
N N2 0.3797(4) 0.4809(5) 0.23783(15) 0.0537(8) Uani d 1 1
H H11 0.361(6) 0.048(5) 0.2240(16) 0.045(10) Uiso d 1 1
H H4 0.451(8) 0.543(8) 0.225(2) 0.088(17) Uiso d 1 1
H H1 0.069(7) 0.618(6) 0.2603(18) 0.071(12) Uiso d 1 1
H H21 -0.243(5) 0.073(5) 0.2182(15) 0.036(8) Uiso d 1 1
H H22 -0.197(6) 0.046(6) 0.2811(18) 0.055(10) Uiso d 1 1
H H2 0.149(6) 0.758(5) 0.2232(16) 0.051(9) Uiso d 1 1
H H32 -0.197(5) 0.591(5) 0.2153(15) 0.041(8) Uiso d 1 1
H H3 0.211(6) 0.694(5) 0.2879(16) 0.050(9) Uiso d 1 1
H H152 0.108(8) 1.237(8) 0.369(2) 0.099(17) Uiso d 1 1
H H151 -0.100(7) 1.343(7) 0.3705(18) 0.067(12) Uiso d 1 1
H H31 -0.219(7) 0.545(6) 0.2730(19) 0.061(13) Uiso d 1 1
H H25 0.447(5) -0.246(4) -0.0595(12) 0.029(7) Uiso d 1 1
H H24 0.350(4) -0.279(4) 0.0450(12) 0.025(6) Uiso d 1 1
H H15 0.774(6) 0.660(5) 0.5505(17) 0.063(11) Uiso d 1 1
H H14 0.775(5) 0.573(4) 0.4502(13) 0.030(7) Uiso d 1 1
H H12 0.348(6) 0.042(5) 0.2814(17) 0.051(10) Uiso d 1 1
H H5 0.447(9) 0.442(8) 0.270(2) 0.103(17) Uiso d 1 1

loop_
_atom_site_aniso_label
_atom_site_aniso_U_11
_atom_site_aniso_U_22
_atom_site_aniso_U_33
_atom_site_aniso_U_12
_atom_site_aniso_U_13
_atom_site_aniso_U_23
O21 0.0347(9) 0.0229(7) 0.0225(8) -0.0123(7) 0.0064(6) -0.0037(6)
N22 0.0231(8) 0.0228(8) 0.0165(8) -0.0094(7) 0.0007(6) -0.0012(6)
O23 0.0292(8) 0.0322(8) 0.0228(8) -0.0088(7) 0.0082(6) -0.0074(6)
O3 0.0324(9) 0.0361(9) 0.0217(9) -0.0124(7) 0.0042(7) -0.0010(7)
O25 0.0336(9) 0.0267(8) 0.0353(10) -0.0098(7) -0.0041(8) -0.0022(7)
N21 0.0215(8) 0.0230(8) 0.0177(8) -0.0078(7) 0.0030(6) -0.0012(6)
C26 0.0178(9) 0.0235(9) 0.0179(9) -0.0083(7) 0.0010(7) -0.0026(7)
O22 0.0538(11) 0.0249(8) 0.0243(8) -0.0179(8) 0.0047(8) 0.0002(6)
O24 0.0456(10) 0.0296(8) 0.0219(8) -0.0065(7) 0.0096(7) 0.0020(6)
O2 0.0310(9) 0.0528(11) 0.0251(9) -0.0248(8) 0.0013(7) 0.0000(8)
O1 0.0292(9) 0.0622(12) 0.0263(10) -0.0241(9) 0.0030(8) -0.0047(9)
C23 0.0193(9) 0.0228(9) 0.0189(9) -0.0104(8) 0.0011(8) -0.0011(8)
C28 0.0232(10) 0.0267(10) 0.0153(9) -0.0134(8) 0.0014(7) -0.0019(8)
C27 0.0188(9) 0.0268(10) 0.0210(10) -0.0082(8) 0.0027(8) -0.0032(8)
C25 0.0287(11) 0.0217(10) 0.0246(11) -0.0061(8) 0.0059(9) -0.0052(8)
C24 0.0295(11) 0.0228(10) 0.0268(11) -0.0089(8) 0.0038(9) 0.0017(8)
Li2 0.0308(19) 0.0224(17) 0.0280(19) -0.0087(15) 0.0019(15) -0.0027(15)
Li3 0.029(2) 0.0324(19) 0.033(2) -0.0146(16) 0.0025(16) -0.0038(16)
O14 0.0218(8) 0.0426(9) 0.0248(9) -0.0027(7) 0.0027(6) -0.0083(7)
O11 0.0196(7) 0.0527(10) 0.0222(8) -0.0143(7) 0.0040(6) -0.0104(7)
N12 0.0160(8) 0.0299(9) 0.0169(8) -0.0082(7) 0.0005(6) -0.0048(7)
O13 0.0183(7) 0.0449(10) 0.0254(8) -0.0040(7) -0.0036(6) -0.0120(7)
O12 0.0205(8) 0.0692(13) 0.0245(9) -0.0206(8) -0.0019(6) -0.0093(8)
N11 0.0157(8) 0.0320(9) 0.0186(8) -0.0103(7) 0.0002(6) -0.0028(7)
C18 0.0184(9) 0.0268(10) 0.0172(9) -0.0066(8) 0.0004(7) -0.0039(8)
C13 0.0163(9) 0.0248(9) 0.0196(9) -0.0085(8) 0.0007(7) -0.0015(7)
O15 0.0194(8) 0.0408(10) 0.0521(12) -0.0096(7) 0.0010(8) 0.0071(9)
C16 0.0171(9) 0.0310(10) 0.0184(9) -0.0130(8) -0.0008(7) -0.0004(8)
C17 0.0201(10) 0.0371(11) 0.0194(10) -0.0163(9) 0.0010(8) -0.0035(8)
C14 0.0144(9) 0.0391(12) 0.0269(11) -0.0062(9) 0.0028(8) -0.0108(9)
C15 0.0157(10) 0.0441(13) 0.0277(11) -0.0108(9) -0.0044(8) -0.0052(10)
Li1 0.0137(15) 0.0357(19) 0.0287(19) -0.0063(14) 0.0018(14) -0.0058(15)
N1 0.0310(10) 0.0318(10) 0.0241(10) -0.0137(8) -0.0041(8) -0.0015(8)
N2 0.0390(14) 0.0484(15) 0.0519(17) -0.0006(12) -0.0123(12) -0.0173(12)

loop_
_atom_type_symbol
_atom_type_description
_atom_type_scat_dispersion_real
_atom_type_scat_dispersion_imag
_atom_type_scat_source
C C 0.0033 0.0016 'International Tables Vol C Tables 4.2.6.8 and 6.1.1.4'
H H 0.0000 0.0000 'International Tables Vol C Tables 4.2.6.8 and 6.1.1.4'
Li Li -0.0003 0.0001 'International Tables Vol C Tables 4.2.6.8 and 6.1.1.4'
N N 0.0061 0.0033 'International Tables Vol C Tables 4.2.6.8 and 6.1.1.4'
O O 0.0106 0.0060 'International Tables Vol C Tables 4.2.6.8 and 6.1.1.4'

loop_
_geom_angle_atom_site_label_1
_geom_angle_atom_site_label_2
_geom_angle_atom_site_label_3
_geom_angle_site_symmetry_1
_geom_angle_site_symmetry_3
_geom_angle
C28 O21 Li3 . . 116.39(18)
C28 O21 Li2 . . 118.44(18)
Li3 O21 Li2 . . 121.83(18)
C23 N22 N21 . . 119.55(19)
C23 N22 Li2 . . 109.87(17)
N21 N22 Li2 . . 129.03(16)
Li3 O3 H32 . . 103.6(19)
Li3 O3 H31 . . 119(3)
H32 O3 H31 . . 109(4)
Li2 O25 H251 . . 118(2)
Li2 O25 H252 . . 117(2)
H251 O25 H252 . . 103(3)
C26 N21 N22 . . 119.84(16)
C26 N21 Li2 . 2_565 110.64(17)
N22 N21 Li2 . 2_565 128.61(18)
N21 C26 C25 . . 122.8(2)
N21 C26 C27 . . 115.22(17)
C25 C26 C27 . . 122.0(2)
C27 O24 Li2 . 2_565 118.10(18)
Li3 O2 H21 . . 112(2)
Li3 O2 H22 . . 123(3)
H21 O2 H22 . . 124(3)
Li3 O1 H11 . . 106(3)
Li3 O1 H12 . . 126(2)
H11 O1 H12 . . 112(4)
N22 C23 C24 . . 122.77(19)
N22 C23 C28 . . 114.86(19)
C24 C23 C28 . . 122.37(17)
O22 C28 O21 . . 126.7(2)
O22 C28 C23 . . 116.8(2)
O21 C28 C23 . . 116.54(17)
O23 C27 O24 . . 126.6(2)
O23 C27 C26 . . 117.45(18)
O24 C27 C26 . . 115.9(2)
C24 C25 C26 . . 117.3(2)
C24 C25 H25 . . 122.9(15)
C26 C25 H25 . . 119.6(15)
C25 C24 C23 . . 117.70(18)
C25 C24 H24 . . 123.4(16)
C23 C24 H24 . . 118.9(16)
O25 Li2 O21 . . 100.71(18)
O25 Li2 O24 . 2_565 103.7(2)
O21 Li2 O24 . 2_565 97.81(19)
O25 Li2 N21 . 2_565 98.65(18)
O21 Li2 N21 . 2_565 160.6(2)
O24 Li2 N21 2_565 2_565 77.55(14)
O25 Li2 N22 . . 99.76(19)
O21 Li2 N22 . . 78.43(14)
O24 Li2 N22 2_565 . 156.5(2)
N21 Li2 N22 2_565 . 98.24(17)
O2 Li3 O21 . . 105.5(2)
O2 Li3 O1 . . 113.9(2)
O21 Li3 O1 . . 102.8(2)
O2 Li3 O3 . . 112.0(2)
O21 Li3 O3 . . 107.8(2)
O1 Li3 O3 . . 113.9(2)
O2 Li3 H11 . . 126.4(9)
O21 Li3 H11 . . 86.0(9)
O1 Li3 H11 . . 18.2(9)
O3 Li3 H11 . . 113.5(9)
C17 O11 Li1 . 2_576 118.19(19)
N11 N12 C13 . . 119.78(16)
N11 N12 Li1 . . 128.99(17)
C13 N12 Li1 . . 110.42(16)
C18 O13 Li1 . . 120.27(18)
N12 N11 C16 . . 119.80(19)
N12 N11 Li1 . 2_576 128.45(16)
C16 N11 Li1 . 2_576 110.42(17)
O14 C18 O13 . . 126.8(2)
O14 C18 C13 . . 117.63(18)
O13 C18 C13 . . 115.53(19)
N12 C13 C14 . . 122.5(2)
N12 C13 C18 . . 114.71(16)
C14 C13 C18 . . 122.8(2)
Li1 O15 H152 . . 116(3)
Li1 O15 H151 . . 125(3)
H152 O15 H151 . . 104(4)
N11 C16 C15 . . 122.6(2)
N11 C16 C17 . . 114.32(19)
C15 C16 C17 . . 123.10(18)
O11 C17 O12 . . 126.4(2)
O11 C17 C16 . . 116.52(17)
O12 C17 C16 . . 117.0(2)
C15 C14 C13 . . 117.7(2)
C15 C14 H14 . . 122.2(17)
C13 C14 H14 . . 120.0(17)
C14 C15 C16 . . 117.62(18)
C14 C15 H15 . . 125(2)
C16 C15 H15 . . 117(2)
O15 Li1 O13 . . 105.5(2)
O15 Li1 O11 . 2_576 101.59(18)
O13 Li1 O11 . 2_576 98.88(19)
O15 Li1 N11 . 2_576 96.05(18)
O13 Li1 N11 . 2_576 158.4(2)
O11 Li1 N11 2_576 2_576 77.42(14)
O15 Li1 N12 . . 98.91(18)
O13 Li1 N12 . . 76.75(14)
O11 Li1 N12 2_576 . 159.5(2)
N11 Li1 N12 2_576 . 99.15(17)
N2 N1 H1 . . 110(2)
N2 N1 H2 . . 108(2)
H1 N1 H2 . . 110(3)
N2 N1 H3 . . 105(2)
H1 N1 H3 . . 107(3)
H2 N1 H3 . . 116(3)
N1 N2 H4 . . 99(3)
N1 N2 H5 . . 103(4)
H4 N2 H5 . . 93(4)

loop_
_geom_bond_atom_site_label_1
_geom_bond_atom_site_label_2
_geom_bond_site_symmetry_2
_geom_bond_distance
_geom_bond_publ_flag
Li1 O11 2_576 2.011(4) y
Li1 N11 2_576 2.185(4) y
Li1 N12 . 2.209(4) y
Li1 O13 . 1.999(4) y
Li1 O15 . 1.961(5) y
N11 Li1 2_576 2.185(4) ?
O21 C28 . 1.247(3) ?
Li2 O21 . 1.998(4) y
Li2 N22 . 2.175(5) y
Li2 O25 . 1.974(4) y
N21 Li2 2_565 2.170(4) ?
O24 Li2 2_565 2.023(5) ?
Li2 O24 2_565 2.023(5) y
Li2 N21 2_565 2.170(4) y
Li3 O21 . 1.951(5) y
Li3 O3 . 2.019(5) y
Li3 O2 . 1.926(4) y
Li3 O1 . 1.954(4) y
N22 C23 . 1.330(2) ?
N22 N21 . 1.340(2) ?
O23 C27 . 1.243(3) ?
O3 H32 . 0.94(3) ?
O3 H31 . 0.71(4) ?
O25 H251 . 0.73(3) ?
O25 H252 . 0.90(4) ?
N21 C26 . 1.327(3) ?
C26 C25 . 1.392(3) ?
C26 C27 . 1.516(3) ?
O22 C28 . 1.239(2) ?
O24 C27 . 1.250(3) ?
O2 H21 . 0.83(3) ?
O2 H22 . 0.81(4) ?
O1 H11 . 0.74(4) ?
O1 H12 . 0.83(4) ?
C23 C24 . 1.389(3) ?
C23 C28 . 1.521(3) ?
C25 C24 . 1.372(3) ?
C25 H25 . 1.00(3) ?
C24 H24 . 0.99(3) ?
Li3 H11 . 2.27(4) ?
O14 C18 . 1.242(3) ?
O11 C17 . 1.247(3) ?
O11 Li1 2_576 2.011(4) ?
N12 N11 . 1.331(3) ?
N12 C13 . 1.336(3) ?
O13 C18 . 1.251(2) ?
O12 C17 . 1.252(2) ?
N11 C16 . 1.334(2) ?
C18 C13 . 1.518(3) ?
C13 C14 . 1.390(3) ?
O15 H152 . 0.86(5) ?
O15 H151 . 0.79(4) ?
C16 C15 . 1.391(3) ?
C16 C17 . 1.520(3) ?
C14 C15 . 1.366(3) ?
C14 H14 . 0.92(3) ?
C15 H15 . 0.93(4) ?
N1 N2 . 1.417(3) ?
N1 H1 . 1.01(4) ?
N1 H2 . 0.91(3) ?
N1 H3 . 0.89(4) ?
N2 H4 . 0.86(5) ?
N2 H5 . 0.85(5) ?

loop_
_geom_hbond_atom_site_label_D
_geom_hbond_atom_site_label_H
_geom_hbond_atom_site_label_A
_geom_hbond_site_symmetry_A
_geom_hbond_distance_DH
_geom_hbond_distance_HA
_geom_hbond_distance_DA
_geom_hbond_angle_DHA
O25 H252 O22 1_565 0.90(4) 1.87(4) 2.752(3) 168(3)
O1 H11 O23 2_655 0.74(4) 2.10(4) 2.832(3) 173(4)
N1 H1 O3 . 1.01(4) 1.99(4) 2.972(3) 164(3)
O2 H21 O23 2 0.83(3) 2.07(3) 2.889(3) 171(3)
O2 H22 O11 2_566 0.81(4) 1.88(4) 2.691(3) 172(4)
N1 H2 O22 1_565 0.91(3) 1.97(4) 2.826(3) 156(3)
O3 H32 O24 2_565 0.94(3) 1.71(3) 2.635(2) 165(3)
N1 H3 O13 . 0.89(4) 1.84(4) 2.720(3) 174(3)
O15 H152 O12 2_676 0.86(5) 1.92(5) 2.755(3) 162(5)
O15 H151 O14 1_465 0.79(4) 2.04(4) 2.790(3) 160(4)
O3 H31 O14 1_455 0.71(4) 2.14(4) 2.833(3) 165(4)
O1 H12 O12 2_666 0.83(4) 2.06(4) 2.839(3) 155(3)
